data_9003564
loop_
_publ_author_name
'Armbruster, T.'
'Krivovichev, S. V.'
'Weber, T.'
'Gnos, E.'
'Organova, N. N.'
'Yakovenchuk, V. N.'

_publ_section_title
;
 Origin of diffuse superstructure reflections in labuntsovite-group minerals
 Note: Predicted ordered structure
;
_journal_name_full 'American Mineralogist'
_journal_page_first 1655
_journal_page_last 1666
_journal_volume 89
_journal_year 2004
_chemical_compound_source 'Khibiny alkaline complex, Kola peninsula, Russia'
_chemical_formula_sum 'Ba2 H24 K4 Mn Na4 O66 Si16 Ti8'
_chemical_name_mineral Lemmleinite-Ba
_space_group_IT_number 12
_symmetry_space_group_name_Hall '-I 2y'
_symmetry_space_group_name_H-M 'I 1 2/m 1'
_cell_angle_alpha 90
_cell_angle_beta 116.709
_cell_angle_gamma 90
_cell_formula_units_Z 2
_cell_length_a 14.2446
_cell_length_b 13.7884
_cell_length_c 15.5
_cell_volume 2719.528
_database_code_amcsd 0003656
_exptl_crystal_density_diffrn 3.029
_cod_original_formula_sum 'Ti8 Si16 O66 Ba2 Mn K4 Na4 H24'
_cod_database_code 9003564

loop_
_space_group_symop_operation_xyz
x,y,z
1/2+x,1/2+y,1/2+z
x,-y,z
1/2+x,1/2-y,1/2+z
-x,y,-z
1/2-x,1/2+y,1/2-z
-x,-y,-z
1/2-x,1/2-y,1/2-z

loop_
_atom_site_label
_atom_site_fract_x
_atom_site_fract_y
_atom_site_fract_z
_atom_site_type_symbol
_atom_site_attached_hydrogens
Ti1 0.25000 0.25000 0.50000 Ti 0
Ti2 0.00000 0.22679 0.50000 Ti 0
Ti2* 0.50000 0.27321 0.50000 Ti 0
Si1 0.20840 -0.11019 0.65220 Si 0
Si1* 0.70840 0.61019 0.65220 Si 0
Si2 0.17900 0.38890 0.62450 Si 0
Si2* 0.32100 0.11110 0.37550 Si 0
O1 -0.08239 0.11602 0.41232 O 0
O1* 0.58239 0.61602 0.58768 O 0
O2 0.60118 0.27703 0.44901 O 0
O-H2' 0.10118 0.22297 0.44901 O 1
O3 -0.07959 0.31889 0.40100 O 0
O3* 0.42041 0.18111 0.40100 O 0
O4 0.23360 0.37578 0.55420 O 0
O4* 0.26640 0.12422 0.44580 O 0
O5 0.13378 0.50000 0.61440 O 0
O5* 0.36622 0.00000 0.38560 O 0
O6 0.26770 0.37210 0.73589 O 0
O6* 0.23230 0.12790 0.26411 O 0
O7 0.24768 0.00000 0.64336 O 0
O7* 0.74768 0.50000 0.64336 O 0
O8 0.77440 0.68389 0.62020 O 0
O8* 0.27440 -0.18389 0.62020 O 0
Ba(C) 0.08710 0.00000 0.42120 Ba 0
WatC 0.39088 0.50000 0.57539 O 2
Mn(D) 0.50000 0.50000 0.50000 Mn 0
K(B) 0.42070 0.00000 0.60219 K 0
K'(B) -0.07930 0.50000 0.60219 K 0
Na(A) 0.41340 -0.26291 0.75580 Na 0
Wat1 0.02540 0.11281 0.25149 O 2
Wat2 0.52682 -0.14701 0.74534 O 2

loop_
_cod_changelog_entry_id
_cod_changelog_entry_author
_cod_changelog_entry_date
_cod_changelog_entry_text
1
;cod-tools version 3.8.0
Id: cif_guess_AMCSD_atom_types 9581 2023-05-17 12:35:41Z saulius
;
2023-05-18T11:37:34+03:00
;Derived atom types and hydrogen counts
from atom names that follow the AMCSD naming convention
(Wat == water, O-H == hydroxyl).
;

loop_
_cod_related_entry_id
_cod_related_entry_database
_cod_related_entry_code
1 AMCSD 0003656
